data_2236298
loop_
_publ_author_name
'Kumar, Mohan'
'Mallesha, L.'
'Sridhar, M. A.'
'Kapoor, Kamini'
'Gupta, Vivek K.'
'Kant, Rajni'

_publ_section_title
;
 <i>N</i>-(2-{[5-Bromo-2-(piperidin-1-yl)pyrimidin-4-yl]sulfanyl}-4-methoxyphenyl)benzenesulfonamide
;
_journal_coeditor_code HB6971
_journal_issue 11
_journal_name_full 'Acta Crystallographica Section E'
_journal_page_first o3209
_journal_page_last o3210
_journal_paper_doi 10.1107/S1600536812043668
_journal_volume 68
_journal_year 2012
_chemical_formula_iupac 'C22 H23 Br N4 O3 S2'
_chemical_formula_moiety 'C22 H23 Br N4 O3 S2'
_chemical_formula_sum 'C22 H23 Br N4 O3 S2'
_chemical_formula_weight 535.47
_chemical_name_systematic
;
<i>N</i>-(2-{[5-Bromo-2-(piperidin-1-yl)pyrimidin-4-yl]sulfanyl}-4-
methoxyphenyl)benzenesulfonamide
;
_space_group_IT_number 2
_symmetry_cell_setting triclinic
_symmetry_space_group_name_Hall '-P 1'
_symmetry_space_group_name_H-M 'P -1'
_atom_sites_solution_hydrogens geom
_atom_sites_solution_primary direct
_atom_sites_solution_secondary difmap
_audit_creation_method SHELXL-97
_cell_angle_alpha 74.439(4)
_cell_angle_beta 69.077(4)
_cell_angle_gamma 62.581(4)
_cell_formula_units_Z 4
_cell_length_a 13.6081(6)
_cell_length_b 14.5662(5)
_cell_length_c 14.7502(7)
_cell_measurement_reflns_used 6323
_cell_measurement_temperature 293(2)
_cell_measurement_theta_max 29.01
_cell_measurement_theta_min 3.39
_cell_volume 2405.1(2)
_computing_cell_refinement 'CrysAlis PRO (Oxford Diffraction, 2010)'
_computing_data_collection 'CrysAlis PRO (Oxford Diffraction, 2010)'
_computing_data_reduction 'CrysAlis PRO (Oxford Diffraction, 2010)'
_computing_molecular_graphics 'ORTEP-3 (Farrugia, 1997)'
_computing_publication_material 'PLATON (Spek, 2009)'
_computing_structure_refinement 'SHELXL97 (Sheldrick, 2008)'
_computing_structure_solution 'SHELXS97 (Sheldrick, 2008)'
_diffrn_ambient_temperature 293(2)
_diffrn_detector_area_resol_mean 16.1049
_diffrn_measured_fraction_theta_full 0.946
_diffrn_measured_fraction_theta_max 0.946
_diffrn_measurement_device_type 'Oxford Diffraction Xcalibur Sapphire3 CCD'
_diffrn_measurement_method 'omega scan'
_diffrn_radiation_monochromator graphite
_diffrn_radiation_source 'fine-focus sealed tube'
_diffrn_radiation_type MoK\a
_diffrn_radiation_wavelength 0.71073
_diffrn_reflns_av_R_equivalents 0.0321
_diffrn_reflns_av_sigmaI/netI 0.0491
_diffrn_reflns_limit_h_max 15
_diffrn_reflns_limit_h_min -16
_diffrn_reflns_limit_k_max 17
_diffrn_reflns_limit_k_min -17
_diffrn_reflns_limit_l_max 17
_diffrn_reflns_limit_l_min -17
_diffrn_reflns_number 18681
_diffrn_reflns_theta_full 25.00
_diffrn_reflns_theta_max 25.00
_diffrn_reflns_theta_min 3.40
_diffrn_standards_decay_% 0
_diffrn_standards_interval_count 0
_diffrn_standards_interval_time 0
_diffrn_standards_number 0
_exptl_absorpt_coefficient_mu 1.914
_exptl_absorpt_correction_T_max 1.000
_exptl_absorpt_correction_T_min 0.920
_exptl_absorpt_correction_type multi-scan
_exptl_absorpt_process_details '(CrysAlis PRO; Oxford Diffraction, 2010)'
_exptl_crystal_colour colourless
_exptl_crystal_density_diffrn 1.479
_exptl_crystal_density_method 'not measured'
_exptl_crystal_description block
_exptl_crystal_F_000 1096
_exptl_crystal_size_max 0.30
_exptl_crystal_size_mid 0.20
_exptl_crystal_size_min 0.20
_refine_diff_density_max 0.340
_refine_diff_density_min -0.358
_refine_ls_extinction_method none
_refine_ls_goodness_of_fit_ref 1.022
_refine_ls_hydrogen_treatment mixed
_refine_ls_matrix_type full
_refine_ls_number_parameters 601
_refine_ls_number_reflns 8017
_refine_ls_number_restraints 35
_refine_ls_restrained_S_all 1.043
_refine_ls_R_factor_all 0.0776
_refine_ls_R_factor_gt 0.0423
_refine_ls_shift/su_max 0.001
_refine_ls_shift/su_mean 0.000
_refine_ls_structure_factor_coef Fsqd
_refine_ls_weighting_details 'calc w=1/[\s^2^(Fo^2^)+(0.0369P)^2^+0.8571P] where P=(Fo^2^+2Fc^2^)/3'
_refine_ls_weighting_scheme calc
_refine_ls_wR_factor_gt 0.0858
_refine_ls_wR_factor_ref 0.1027
_reflns_number_gt 5364
_reflns_number_total 8017
_reflns_threshold_expression I>2\s(I)
_cod_data_source_file hb6971.cif
_cod_data_source_block I
_cod_original_cell_volume 2405.10(18)
_cod_database_code 2236298
_cod_database_fobs_code 2236298

loop_
_symmetry_equiv_pos_as_xyz
'x, y, z'
'-x, -y, -z'

loop_
_atom_site_type_symbol
_atom_site_label
_atom_site_fract_x
_atom_site_fract_y
_atom_site_fract_z
_atom_site_U_iso_or_equiv
_atom_site_adp_type
_atom_site_calc_flag
_atom_site_refinement_flags
_atom_site_occupancy
_atom_site_symmetry_multiplicity
_atom_site_disorder_assembly
_atom_site_disorder_group
C C1A 0.9685(3) 0.2480(3) 0.7938(3) 0.0560(10) Uani d . 1 1 . .
C C2A 0.8683(5) 0.3377(3) 0.8080(3) 0.0820(14) Uani d . 1 1 . .
H H2A 0.8638 0.3983 0.7649 0.098 Uiso calc R 1 1 . .
C C3A 0.7749(5) 0.3370(4) 0.8862(4) 0.0990(17) Uani d . 1 1 . .
H H3A 0.7071 0.3970 0.8950 0.119 Uiso calc R 1 1 . .
C C4A 0.7816(5) 0.2491(5) 0.9504(4) 0.0934(16) Uani d . 1 1 . .
H H4A 0.7185 0.2491 1.0031 0.112 Uiso calc R 1 1 . .
C C5A 0.8809(5) 0.1609(4) 0.9373(3) 0.0880(15) Uani d . 1 1 . .
H H5A 0.8856 0.1010 0.9816 0.106 Uiso calc R 1 1 . .
C C6A 0.9744(4) 0.1602(3) 0.8585(3) 0.0675(11) Uani d . 1 1 . .
H H6A 1.0416 0.0997 0.8496 0.081 Uiso calc R 1 1 . .
C C9A 0.9556(3) 0.2902(3) 0.5727(3) 0.0503(9) Uani d . 1 1 A .
C C10A 0.9569(4) 0.3794(3) 0.5091(3) 0.0669(11) Uani d . 1 1 . .
H H10A 1.0235 0.3915 0.4869 0.080 Uiso calc R 1 1 . .
C C11A 0.8627(4) 0.4495(3) 0.4785(3) 0.0740(12) Uani d . 1 1 A .
H H11A 0.8656 0.5081 0.4347 0.089 Uiso calc R 1 1 . .
C C12A 0.7634(4) 0.4334(3) 0.5125(3) 0.0687(12) Uani d U 1 1 . .
O O15A 0.6783(14) 0.5178(12) 0.4733(16) 0.104(3) Uani d PDU 0.565(9) 1 A 1
C C16A 0.5841(8) 0.5017(8) 0.5000(8) 0.110(4) Uani d PDU 0.565(9) 1 A 1
H H16D 0.5264 0.5601 0.4733 0.166 Uiso calc PR 0.565(9) 1 A 1
H H16E 0.5567 0.4937 0.5701 0.166 Uiso calc PR 0.565(9) 1 A 1
H H16F 0.6002 0.4396 0.4763 0.166 Uiso calc PR 0.565(9) 1 A 1
O O15C 0.6630(17) 0.4908(15) 0.4905(19) 0.091(4) Uani d PDU 0.435(9) 1 A 2
C C16C 0.6574(12) 0.5800(10) 0.4197(10) 0.121(5) Uani d PDU 0.435(9) 1 A 2
H H16G 0.5825 0.6140 0.4086 0.182 Uiso calc PR 0.435(9) 1 A 2
H H16H 0.7147 0.5589 0.3596 0.182 Uiso calc PR 0.435(9) 1 A 2
H H16I 0.6711 0.6272 0.4432 0.182 Uiso calc PR 0.435(9) 1 A 2
C C13A 0.7588(3) 0.3452(3) 0.5764(3) 0.0617(10) Uani d . 1 1 A .
H H13A 0.6910 0.3350 0.5999 0.074 Uiso calc R 1 1 . .
C C14A 0.8561(3) 0.2725(3) 0.6048(2) 0.0516(9) Uani d . 1 1 . .
C C17A 0.8532(3) 0.0872(3) 0.6017(2) 0.0447(8) Uani d . 1 1 . .
C C19A 0.8363(3) 0.0788(3) 0.4561(3) 0.0523(9) Uani d . 1 1 . .
C C21A 0.8764(3) -0.0689(3) 0.5619(3) 0.0517(9) Uani d . 1 1 . .
H H21A 0.8922 -0.1396 0.5781 0.062 Uiso calc R 1 1 A .
C C22A 0.8721(3) -0.0174(3) 0.6297(2) 0.0450(8) Uani d . 1 1 A .
C C24A 0.8154(4) 0.0798(3) 0.2969(3) 0.0885(15) Uani d . 1 1 . .
H H24C 0.8793 0.0806 0.2403 0.106 Uiso calc R 1 1 A .
H H24D 0.8288 0.0075 0.3222 0.106 Uiso calc R 1 1 . .
C C25A 0.7108(5) 0.1291(4) 0.2668(4) 0.0983(16) Uani d . 1 1 A .
H H25A 0.6497 0.1160 0.3198 0.118 Uiso calc R 1 1 . .
H H25B 0.7220 0.0983 0.2113 0.118 Uiso calc R 1 1 . .
C C26A 0.6750(5) 0.2438(4) 0.2394(4) 0.117(2) Uani d . 1 1 . .
H H26C 0.6004 0.2745 0.2265 0.140 Uiso calc R 1 1 A .
H H26D 0.7300 0.2575 0.1801 0.140 Uiso calc R 1 1 . .
C C27A 0.6684(5) 0.2930(4) 0.3207(4) 0.1037(18) Uani d . 1 1 A .
H H27A 0.6500 0.3667 0.3000 0.124 Uiso calc R 1 1 . .
H H27B 0.6074 0.2860 0.3778 0.124 Uiso calc R 1 1 . .
C C28A 0.7793(5) 0.2426(3) 0.3468(3) 0.0872(15) Uani d . 1 1 . .
H H28C 0.8387 0.2564 0.2922 0.105 Uiso calc R 1 1 A .
H H28D 0.7716 0.2715 0.4023 0.105 Uiso calc R 1 1 . .
N N8A 1.0569(3) 0.2203(2) 0.6031(2) 0.0560(8) Uani d . 1 1 . .
H H8A 1.1033 0.1651 0.5752 0.067 Uiso calc R 1 1 A .
N N18A 0.8354(2) 0.1346(2) 0.5161(2) 0.0494(7) Uani d . 1 1 A .
N N20A 0.8594(2) -0.0238(2) 0.4749(2) 0.0527(8) Uani d . 1 1 A .
N N23A 0.8120(3) 0.1302(2) 0.3711(3) 0.0772(11) Uani d . 1 1 A .
O O1A 1.0816(3) 0.3475(2) 0.6652(2) 0.0901(10) Uani d . 1 1 . .
O O2A 1.1862(2) 0.1570(2) 0.7068(2) 0.0866(9) Uani d . 1 1 . .
S S1A 1.08444(10) 0.24479(9) 0.69014(8) 0.0652(3) Uani d . 1 1 A .
S S2A 0.85282(9) 0.15692(8) 0.68323(7) 0.0583(3) Uani d . 1 1 A .
Br Br2 0.89499(4) -0.08786(3) 0.75225(3) 0.07432(16) Uani d . 1 1 . .
C C1B 0.7248(4) -0.4807(3) 1.1382(3) 0.0621(11) Uani d . 1 1 . .
C C2B 0.8015(5) -0.5570(4) 1.0799(3) 0.0874(14) Uani d . 1 1 . .
H H2B 0.7761 -0.5815 1.0444 0.105 Uiso calc R 1 1 . .
C C3B 0.9179(5) -0.5978(4) 1.0742(4) 0.1111(19) Uani d . 1 1 . .
H H3B 0.9707 -0.6505 1.0355 0.133 Uiso calc R 1 1 . .
C C4B 0.9542(5) -0.5608(6) 1.1251(5) 0.124(2) Uani d . 1 1 . .
H H4B 1.0322 -0.5886 1.1212 0.149 Uiso calc R 1 1 . .
C C5B 0.8804(6) -0.4850(5) 1.1809(5) 0.135(2) Uani d . 1 1 . .
H H5B 0.9067 -0.4599 1.2151 0.162 Uiso calc R 1 1 . .
C C6B 0.7642(4) -0.4440(4) 1.1872(5) 0.112(2) Uani d . 1 1 . .
H H6B 0.7125 -0.3908 1.2256 0.134 Uiso calc R 1 1 . .
C C9B 0.6003(3) -0.3267(2) 0.9702(3) 0.0482(9) Uani d . 1 1 . .
C C10B 0.5698(3) -0.3699(3) 0.9165(3) 0.0599(10) Uani d . 1 1 . .
H H10B 0.5161 -0.3989 0.9479 0.072 Uiso calc R 1 1 . .
C C11B 0.6192(4) -0.3700(3) 0.8163(3) 0.0683(12) Uani d . 1 1 . .
H H11B 0.5992 -0.3999 0.7810 0.082 Uiso calc R 1 1 . .
C C12B 0.6971(4) -0.3264(3) 0.7694(3) 0.0684(11) Uani d . 1 1 . .
C C13B 0.7305(3) -0.2857(3) 0.8216(3) 0.0616(10) Uani d . 1 1 . .
H H13B 0.7854 -0.2581 0.7897 0.074 Uiso calc R 1 1 . .
C C14B 0.6820(3) -0.2860(2) 0.9222(3) 0.0494(9) Uani d . 1 1 . .
C C16B 0.7037(5) -0.3354(6) 0.6099(4) 0.145(3) Uani d . 1 1 . .
H H16A 0.7162 -0.4075 0.6208 0.217 Uiso calc R 1 1 . .
H H16B 0.7405 -0.3178 0.5430 0.217 Uiso calc R 1 1 . .
H H16C 0.6226 -0.2928 0.6237 0.217 Uiso calc R 1 1 . .
C C17B 0.6646(3) -0.0985(3) 0.9436(2) 0.0434(8) Uani d . 1 1 . .
C C19B 0.5571(3) 0.0341(3) 0.8500(3) 0.0504(9) Uani d . 1 1 . .
C C21B 0.6364(3) 0.0740(3) 0.9370(3) 0.0531(9) Uani d . 1 1 . .
H H21B 0.6486 0.1227 0.9565 0.064 Uiso calc R 1 1 . .
C C22B 0.6874(3) -0.0282(3) 0.9720(2) 0.0464(9) Uani d . 1 1 . .
C C24B 0.4822(4) -0.0133(3) 0.7486(3) 0.0765(13) Uani d . 1 1 . .
H H24A 0.4020 0.0083 0.7526 0.092 Uiso calc R 1 1 . .
H H24B 0.5074 -0.0803 0.7881 0.092 Uiso calc R 1 1 . .
C C25B 0.5520(4) -0.0234(5) 0.6457(5) 0.114(2) Uani d . 1 1 . .
H H25C 0.5402 -0.0716 0.6207 0.137 Uiso calc R 1 1 . .
H H25D 0.6329 -0.0516 0.6427 0.137 Uiso calc R 1 1 . .
C C26B 0.5200(6) 0.0801(6) 0.5830(4) 0.136(3) Uani d . 1 1 . .
H H26A 0.4421 0.1042 0.5789 0.164 Uiso calc R 1 1 . .
H H26B 0.5714 0.0726 0.5174 0.164 Uiso calc R 1 1 . .
C C27B 0.5279(5) 0.1599(5) 0.6262(4) 0.1155(19) Uani d . 1 1 . .
H H27C 0.6078 0.1408 0.6212 0.139 Uiso calc R 1 1 . .
H H27D 0.4998 0.2279 0.5887 0.139 Uiso calc R 1 1 . .
C C28B 0.4593(4) 0.1662(3) 0.7312(3) 0.0725(12) Uani d . 1 1 . .
H H28A 0.4717 0.2125 0.7583 0.087 Uiso calc R 1 1 . .
H H28B 0.3780 0.1943 0.7358 0.087 Uiso calc R 1 1 . .
N N8B 0.5458(3) -0.3251(3) 1.0724(3) 0.0559(9) Uani d . 1 1 . .
N N18B 0.5992(2) -0.0683(2) 0.8847(2) 0.0486(7) Uani d . 1 1 . .
N N20B 0.5702(2) 0.1085(2) 0.8768(2) 0.0510(7) Uani d . 1 1 . .
N N23B 0.4937(3) 0.0634(3) 0.7865(3) 0.0696(10) Uani d . 1 1 . .
O O1B 0.5161(2) -0.3977(2) 1.2444(2) 0.0872(9) Uani d . 1 1 . .
O O2B 0.5586(3) -0.5052(2) 1.1192(2) 0.0920(10) Uani d . 1 1 . .
O O15B 0.7486(3) -0.3187(3) 0.6696(3) 0.1108(12) Uani d . 1 1 . .
S S1B 0.57689(9) -0.43041(8) 1.14932(8) 0.0654(3) Uani d . 1 1 . .
S S2B 0.72653(8) -0.23224(7) 0.98706(7) 0.0554(3) Uani d . 1 1 . .
Br Br1B 0.78611(4) -0.07405(4) 1.05211(4) 0.07916(17) Uani d . 1 1 . .
H H8B 0.536(3) -0.278(3) 1.095(2) 0.043(11) Uiso d . 1 1 . .

loop_
_atom_site_aniso_label
_atom_site_aniso_U_11
_atom_site_aniso_U_22
_atom_site_aniso_U_33
_atom_site_aniso_U_12
_atom_site_aniso_U_13
_atom_site_aniso_U_23
C1A 0.078(3) 0.050(2) 0.061(2) -0.029(2) -0.036(2) -0.0098(19)
C2A 0.119(4) 0.061(3) 0.065(3) -0.032(3) -0.028(3) -0.012(2)
C3A 0.108(4) 0.087(4) 0.083(4) -0.016(3) -0.018(3) -0.035(3)
C4A 0.108(4) 0.116(5) 0.071(3) -0.055(4) -0.014(3) -0.030(3)
C5A 0.132(5) 0.096(4) 0.068(3) -0.073(4) -0.039(3) 0.008(3)
C6A 0.084(3) 0.064(3) 0.073(3) -0.035(2) -0.038(3) -0.002(2)
C9A 0.061(2) 0.048(2) 0.053(2) -0.027(2) -0.0176(19) -0.0115(17)
C10A 0.073(3) 0.067(3) 0.072(3) -0.038(2) -0.027(2) 0.000(2)
C11A 0.088(3) 0.064(3) 0.077(3) -0.040(3) -0.031(3) 0.007(2)
C12A 0.071(3) 0.057(3) 0.079(3) -0.015(2) -0.034(2) -0.012(2)
O15A 0.091(6) 0.085(8) 0.151(9) -0.044(4) -0.048(6) -0.002(6)
C16A 0.115(8) 0.083(6) 0.118(7) -0.033(7) -0.022(7) -0.014(5)
O15C 0.057(5) 0.091(9) 0.143(8) -0.044(5) -0.046(6) 0.009(6)
C16C 0.127(9) 0.087(8) 0.138(10) -0.031(7) -0.088(7) 0.052(7)
C13A 0.062(3) 0.066(3) 0.071(3) -0.033(2) -0.018(2) -0.021(2)
C14A 0.065(3) 0.055(2) 0.046(2) -0.029(2) -0.0159(19) -0.0131(17)
C17A 0.0366(19) 0.054(2) 0.049(2) -0.0225(17) -0.0098(16) -0.0098(17)
C19A 0.055(2) 0.050(2) 0.058(2) -0.0187(19) -0.0240(19) -0.0098(18)
C21A 0.050(2) 0.045(2) 0.063(2) -0.0208(18) -0.0146(19) -0.0088(19)
C22A 0.042(2) 0.054(2) 0.044(2) -0.0265(18) -0.0079(16) -0.0058(17)
C24A 0.128(4) 0.069(3) 0.090(3) -0.023(3) -0.065(3) -0.024(2)
C25A 0.131(4) 0.109(4) 0.092(4) -0.067(4) -0.059(3) 0.002(3)
C26A 0.139(5) 0.092(4) 0.128(5) -0.018(4) -0.089(4) -0.010(4)
C27A 0.130(5) 0.061(3) 0.092(4) -0.010(3) -0.044(3) -0.001(3)
C28A 0.139(4) 0.062(3) 0.082(3) -0.042(3) -0.056(3) -0.004(2)
N8A 0.0604(19) 0.0581(19) 0.0576(19) -0.0255(17) -0.0184(16) -0.0138(15)
N18A 0.0554(18) 0.0496(18) 0.0542(18) -0.0231(15) -0.0221(15) -0.0100(15)
N20A 0.0557(19) 0.0482(19) 0.061(2) -0.0186(16) -0.0218(16) -0.0136(15)
N23A 0.122(3) 0.047(2) 0.082(2) -0.021(2) -0.065(2) -0.0084(17)
O1A 0.140(3) 0.088(2) 0.089(2) -0.082(2) -0.044(2) -0.0002(17)
O2A 0.0668(19) 0.102(2) 0.106(2) -0.0290(18) -0.0446(17) -0.0161(18)
S1A 0.0817(8) 0.0697(7) 0.0722(7) -0.0451(6) -0.0343(6) -0.0062(5)
S2A 0.0795(7) 0.0670(6) 0.0474(5) -0.0445(6) -0.0170(5) -0.0086(5)
Br2 0.0983(3) 0.0802(3) 0.0506(2) -0.0503(3) -0.0176(2) 0.0050(2)
C1B 0.072(3) 0.049(2) 0.071(3) -0.021(2) -0.034(2) -0.002(2)
C2B 0.095(4) 0.077(3) 0.086(3) -0.028(3) -0.021(3) -0.023(3)
C3B 0.080(4) 0.096(4) 0.116(5) -0.007(3) -0.006(3) -0.031(3)
C4B 0.084(4) 0.125(6) 0.151(6) -0.025(4) -0.048(4) -0.008(5)
C5B 0.100(5) 0.136(6) 0.190(7) -0.012(4) -0.085(5) -0.058(5)
C6B 0.079(4) 0.102(4) 0.167(6) -0.004(3) -0.057(4) -0.063(4)
C9B 0.052(2) 0.0350(19) 0.063(2) -0.0157(18) -0.0234(19) -0.0076(17)
C10B 0.062(3) 0.047(2) 0.084(3) -0.024(2) -0.032(2) -0.010(2)
C11B 0.077(3) 0.060(3) 0.084(3) -0.018(2) -0.039(3) -0.028(2)
C12B 0.071(3) 0.067(3) 0.069(3) -0.019(2) -0.021(2) -0.024(2)
C13B 0.057(2) 0.059(2) 0.071(3) -0.022(2) -0.015(2) -0.019(2)
C14B 0.048(2) 0.0373(19) 0.068(3) -0.0122(18) -0.0253(19) -0.0123(17)
C16B 0.149(6) 0.198(7) 0.106(5) -0.069(5) -0.017(4) -0.073(5)
C17B 0.0405(19) 0.045(2) 0.047(2) -0.0164(17) -0.0120(16) -0.0099(16)
C19B 0.051(2) 0.054(2) 0.052(2) -0.0200(19) -0.0189(18) -0.0117(18)
C21B 0.053(2) 0.053(2) 0.066(2) -0.024(2) -0.0200(19) -0.0179(19)
C22B 0.046(2) 0.050(2) 0.053(2) -0.0206(18) -0.0168(17) -0.0153(17)
C24B 0.093(3) 0.074(3) 0.093(3) -0.037(3) -0.054(3) -0.013(2)
C25B 0.078(3) 0.153(6) 0.130(5) -0.053(4) 0.004(4) -0.080(5)
C26B 0.183(7) 0.218(8) 0.060(3) -0.142(6) 0.007(4) -0.038(4)
C27B 0.129(5) 0.151(5) 0.088(4) -0.091(4) -0.024(4) 0.008(4)
C28B 0.080(3) 0.072(3) 0.075(3) -0.029(2) -0.039(2) 0.000(2)
N8B 0.063(2) 0.044(2) 0.069(2) -0.0237(18) -0.0241(18) -0.0068(17)
N18B 0.0494(17) 0.0500(18) 0.0552(18) -0.0203(15) -0.0207(15) -0.0107(14)
N20B 0.0531(18) 0.0488(18) 0.0597(19) -0.0193(15) -0.0220(15) -0.0133(14)
N23B 0.089(2) 0.057(2) 0.085(2) -0.0271(19) -0.053(2) -0.0065(18)
O1B 0.082(2) 0.092(2) 0.068(2) -0.0320(18) -0.0142(16) 0.0052(16)
O2B 0.121(3) 0.0620(18) 0.131(3) -0.0573(19) -0.072(2) 0.0182(17)
O15B 0.116(3) 0.145(3) 0.080(2) -0.040(2) -0.025(2) -0.053(2)
S1B 0.0707(7) 0.0570(6) 0.0778(8) -0.0323(6) -0.0318(6) 0.0054(5)
S2B 0.0585(6) 0.0522(6) 0.0688(6) -0.0244(5) -0.0297(5) -0.0067(5)
Br1B 0.0961(3) 0.0770(3) 0.0988(4) -0.0401(3) -0.0633(3) -0.0036(2)

loop_
_atom_type_symbol
_atom_type_description
_atom_type_scat_dispersion_real
_atom_type_scat_dispersion_imag
_atom_type_scat_source
C C 0.0033 0.0016 'International Tables Vol C Tables 4.2.6.8 and 6.1.1.4'
H H 0.0000 0.0000 'International Tables Vol C Tables 4.2.6.8 and 6.1.1.4'
N N 0.0061 0.0033 'International Tables Vol C Tables 4.2.6.8 and 6.1.1.4'
O O 0.0106 0.0060 'International Tables Vol C Tables 4.2.6.8 and 6.1.1.4'
S S 0.1246 0.1234 'International Tables Vol C Tables 4.2.6.8 and 6.1.1.4'
Br Br -0.2901 2.4595 'International Tables Vol C Tables 4.2.6.8 and 6.1.1.4'

loop_
_geom_angle_atom_site_label_1
_geom_angle_atom_site_label_2
_geom_angle_atom_site_label_3
_geom_angle
C6A C1A C2A 119.3(4)
C6A C1A S1A 120.1(3)
C2A C1A S1A 120.5(3)
C3A C2A C1A 119.9(4)
C3A C2A H2A 120.1
C1A C2A H2A 120.1
C4A C3A C2A 120.3(5)
C4A C3A H3A 119.8
C2A C3A H3A 119.8
C3A C4A C5A 119.9(5)
C3A C4A H4A 120.1
C5A C4A H4A 120.1
C4A C5A C6A 120.3(5)
C4A C5A H5A 119.8
C6A C5A H5A 119.8
C1A C6A C5A 120.2(4)
C1A C6A H6A 119.9
C5A C6A H6A 119.9
C14A C9A C10A 118.9(4)
C14A C9A N8A 122.5(3)
C10A C9A N8A 118.6(4)
C11A C10A C9A 121.3(4)
C11A C10A H10A 119.3
C9A C10A H10A 119.3
C10A C11A C12A 119.7(4)
C10A C11A H11A 120.1
C12A C11A H11A 120.1
O15C C12A C11A 129.2(7)
O15C C12A C13A 110.2(7)
C11A C12A C13A 120.5(4)
O15C C12A O15A 20.6(9)
C11A C12A O15A 108.8(6)
C13A C12A O15A 130.6(6)
C16A O15A C12A 110.2(11)
O15A C16A H16D 109.5
O15A C16A H16E 109.5
H16D C16A H16E 109.5
O15A C16A H16F 109.5
H16D C16A H16F 109.5
H16E C16A H16F 109.5
C12A O15C C16C 116.7(13)
O15C C16C H16G 109.5
O15C C16C H16H 109.5
H16G C16C H16H 109.5
O15C C16C H16I 109.5
H16G C16C H16I 109.5
H16H C16C H16I 109.5
C14A C13A C12A 119.4(4)
C14A C13A H13A 120.3
C12A C13A H13A 120.3
C13A C14A C9A 120.0(3)
C13A C14A S2A 119.9(3)
C9A C14A S2A 120.1(3)
N18A C17A C22A 121.1(3)
N18A C17A S2A 119.8(3)
C22A C17A S2A 119.2(3)
N23A C19A N18A 116.9(3)
N23A C19A N20A 117.9(3)
N18A C19A N20A 125.1(3)
N20A C21A C22A 123.9(3)
N20A C21A H21A 118.0
C22A C21A H21A 118.0
C21A C22A C17A 116.7(3)
C21A C22A Br2 120.7(3)
C17A C22A Br2 122.6(3)
C25A C24A N23A 112.9(4)
C25A C24A H24C 109.0
N23A C24A H24C 109.0
C25A C24A H24D 109.0
N23A C24A H24D 109.0
H24C C24A H24D 107.8
C24A C25A C26A 112.6(5)
C24A C25A H25A 109.1
C26A C25A H25A 109.1
C24A C25A H25B 109.1
C26A C25A H25B 109.1
H25A C25A H25B 107.8
C25A C26A C27A 110.5(4)
C25A C26A H26C 109.6
C27A C26A H26C 109.6
C25A C26A H26D 109.6
C27A C26A H26D 109.6
H26C C26A H26D 108.1
C28A C27A C26A 110.9(4)
C28A C27A H27A 109.5
C26A C27A H27A 109.5
C28A C27A H27B 109.5
C26A C27A H27B 109.5
H27A C27A H27B 108.0
N23A C28A C27A 109.9(4)
N23A C28A H28C 109.7
C27A C28A H28C 109.7
N23A C28A H28D 109.7
C27A C28A H28D 109.7
H28C C28A H28D 108.2
C9A N8A S1A 120.2(2)
C9A N8A H8A 119.9
S1A N8A H8A 119.9
C17A N18A C19A 118.0(3)
C21A N20A C19A 115.1(3)
C19A N23A C24A 123.3(3)
C19A N23A C28A 122.0(3)
C24A N23A C28A 114.7(3)
O1A S1A O2A 120.56(19)
O1A S1A N8A 107.91(17)
O2A S1A N8A 105.92(17)
O1A S1A C1A 106.80(19)
O2A S1A C1A 108.87(19)
N8A S1A C1A 105.93(16)
C17A S2A C14A 100.74(16)
C6B C1B C2B 119.3(4)
C6B C1B S1B 120.4(4)
C2B C1B S1B 120.4(4)
C1B C2B C3B 119.5(5)
C1B C2B H2B 120.3
C3B C2B H2B 120.3
C4B C3B C2B 119.8(5)
C4B C3B H3B 120.1
C2B C3B H3B 120.1
C5B C4B C3B 121.3(6)
C5B C4B H4B 119.4
C3B C4B H4B 119.4
C4B C5B C6B 119.3(6)
C4B C5B H5B 120.4
C6B C5B H5B 120.4
C1B C6B C5B 120.8(5)
C1B C6B H6B 119.6
C5B C6B H6B 119.6
C14B C9B C10B 118.7(4)
C14B C9B N8B 122.2(3)
C10B C9B N8B 119.1(3)
C11B C10B C9B 120.4(4)
C11B C10B H10B 119.8
C9B C10B H10B 119.8
C12B C11B C10B 120.1(4)
C12B C11B H11B 119.9
C10B C11B H11B 119.9
C11B C12B C13B 120.3(4)
C11B C12B O15B 125.1(4)
C13B C12B O15B 114.6(4)
C12B C13B C14B 119.9(4)
C12B C13B H13B 120.1
C14B C13B H13B 120.1
C9B C14B C13B 120.5(3)
C9B C14B S2B 120.8(3)
C13B C14B S2B 118.7(3)
O15B C16B H16A 109.5
O15B C16B H16B 109.5
H16A C16B H16B 109.5
O15B C16B H16C 109.5
H16A C16B H16C 109.5
H16B C16B H16C 109.5
N18B C17B C22B 121.9(3)
N18B C17B S2B 119.1(3)
C22B C17B S2B 119.0(3)
N20B C19B N18B 125.0(3)
N20B C19B N23B 118.3(3)
N18B C19B N23B 116.7(3)
N20B C21B C22B 124.1(4)
N20B C21B H21B 118.0
C22B C21B H21B 118.0
C21B C22B C17B 116.4(3)
C21B C22B Br1B 122.5(3)
C17B C22B Br1B 121.0(3)
N23B C24B C25B 110.5(4)
N23B C24B H24A 109.6
C25B C24B H24A 109.6
N23B C24B H24B 109.6
C25B C24B H24B 109.6
H24A C24B H24B 108.1
C24B C25B C26B 111.2(4)
C24B C25B H25C 109.4
C26B C25B H25C 109.4
C24B C25B H25D 109.4
C26B C25B H25D 109.4
H25C C25B H25D 108.0
C25B C26B C27B 110.3(5)
C25B C26B H26A 109.6
C27B C26B H26A 109.6
C25B C26B H26B 109.6
C27B C26B H26B 109.6
H26A C26B H26B 108.1
C28B C27B C26B 111.6(4)
C28B C27B H27C 109.3
C26B C27B H27C 109.3
C28B C27B H27D 109.3
C26B C27B H27D 109.3
H27C C27B H27D 108.0
N23B C28B C27B 109.9(4)
N23B C28B H28A 109.7
C27B C28B H28A 109.7
N23B C28B H28B 109.7
C27B C28B H28B 109.7
H28A C28B H28B 108.2
C9B N8B S1B 121.4(3)
C9B N8B H8B 116(3)
S1B N8B H8B 111(3)
C17B N18B C19B 117.3(3)
C21B N20B C19B 115.2(3)
C19B N23B C28B 122.7(4)
C19B N23B C24B 121.5(3)
C28B N23B C24B 113.7(3)
C16B O15B C12B 118.7(5)
O2B S1B O1B 120.6(2)
O2B S1B N8B 107.80(19)
O1B S1B N8B 105.81(19)
O2B S1B C1B 106.8(2)
O1B S1B C1B 107.7(2)
N8B S1B C1B 107.61(18)
C17B S2B C14B 100.68(16)

loop_
_geom_bond_atom_site_label_1
_geom_bond_atom_site_label_2
_geom_bond_distance
C1A C6A 1.364(5)
C1A C2A 1.383(5)
C1A S1A 1.753(4)
C2A C3A 1.380(6)
C2A H2A 0.9300
C3A C4A 1.360(7)
C3A H3A 0.9300
C4A C5A 1.364(6)
C4A H4A 0.9300
C5A C6A 1.381(6)
C5A H5A 0.9300
C6A H6A 0.9300
C9A C14A 1.386(5)
C9A C10A 1.387(5)
C9A N8A 1.429(4)
C10A C11A 1.360(5)
C10A H10A 0.9300
C11A C12A 1.370(6)
C11A H11A 0.9300
C12A O15C 1.34(2)
C12A C13A 1.388(5)
C12A O15A 1.404(17)
O15A C16A 1.311(14)
C16A H16D 0.9600
C16A H16E 0.9600
C16A H16F 0.9600
O15C C16C 1.421(16)
C16C H16G 0.9600
C16C H16H 0.9600
C16C H16I 0.9600
C13A C14A 1.385(5)
C13A H13A 0.9300
C14A S2A 1.778(4)
C17A N18A 1.313(4)
C17A C22A 1.391(5)
C17A S2A 1.767(4)
C19A N23A 1.344(4)
C19A N18A 1.346(4)
C19A N20A 1.349(4)
C21A N20A 1.324(4)
C21A C22A 1.373(5)
C21A H21A 0.9300
C22A Br2 1.879(3)
C24A C25A 1.440(6)
C24A N23A 1.451(5)
C24A H24C 0.9700
C24A H24D 0.9700
C25A C26A 1.490(7)
C25A H25A 0.9700
C25A H25B 0.9700
C26A C27A 1.511(7)
C26A H26C 0.9700
C26A H26D 0.9700
C27A C28A 1.485(6)
C27A H27A 0.9700
C27A H27B 0.9700
C28A N23A 1.461(5)
C28A H28C 0.9700
C28A H28D 0.9700
N8A S1A 1.621(3)
N8A H8A 0.8600
O1A S1A 1.427(3)
O2A S1A 1.435(3)
C1B C6B 1.358(6)
C1B C2B 1.366(6)
C1B S1B 1.756(4)
C2B C3B 1.391(7)
C2B H2B 0.9300
C3B C4B 1.351(8)
C3B H3B 0.9300
C4B C5B 1.334(8)
C4B H4B 0.9300
C5B C6B 1.387(7)
C5B H5B 0.9300
C6B H6B 0.9300
C9B C14B 1.382(5)
C9B C10B 1.393(5)
C9B N8B 1.423(5)
C10B C11B 1.388(5)
C10B H10B 0.9300
C11B C12B 1.367(6)
C11B H11B 0.9300
C12B C13B 1.375(5)
C12B O15B 1.385(5)
C13B C14B 1.392(5)
C13B H13B 0.9300
C14B S2B 1.774(4)
C16B O15B 1.358(6)
C16B H16A 0.9600
C16B H16B 0.9600
C16B H16C 0.9600
C17B N18B 1.315(4)
C17B C22B 1.391(5)
C17B S2B 1.766(3)
C19B N20B 1.350(4)
C19B N18B 1.351(4)
C19B N23B 1.353(4)
C21B N20B 1.330(4)
C21B C22B 1.363(5)
C21B H21B 0.9300
C22B Br1B 1.879(3)
C24B N23B 1.464(5)
C24B C25B 1.478(6)
C24B H24A 0.9700
C24B H24B 0.9700
C25B C26B 1.501(8)
C25B H25C 0.9700
C25B H25D 0.9700
C26B C27B 1.526(7)
C26B H26A 0.9700
C26B H26B 0.9700
C27B C28B 1.498(6)
C27B H27C 0.9700
C27B H27D 0.9700
C28B N23B 1.448(5)
C28B H28A 0.9700
C28B H28B 0.9700
N8B S1B 1.622(3)
N8B H8B 0.78(3)
O1B S1B 1.430(3)
O2B S1B 1.426(3)

loop_
_geom_hbond_atom_site_label_D
_geom_hbond_atom_site_label_H
_geom_hbond_atom_site_label_A
_geom_hbond_site_symmetry_A
_geom_hbond_distance_DH
_geom_hbond_distance_HA
_geom_hbond_distance_DA
_geom_hbond_angle_DHA
_geom_hbond_publ_flag
N8A H8A N20A 2_756 0.86 2.15 2.940(4) 152 yes
N8B H8B N20B 2_657 0.78(4) 2.28(4) 2.974(5) 149(4) yes
C11A H11A O1A 2_766 0.93 2.47 3.372(5) 164 yes
C10B H10B O2B 2_647 0.93 2.60 3.278(6) 131 yes

loop_
_geom_torsion_atom_site_label_1
_geom_torsion_atom_site_label_2
_geom_torsion_atom_site_label_3
_geom_torsion_atom_site_label_4
_geom_torsion
C6A C1A C2A C3A -1.1(6)
S1A C1A C2A C3A 175.5(4)
C1A C2A C3A C4A 1.1(8)
C2A C3A C4A C5A -0.2(8)
C3A C4A C5A C6A -0.6(8)
C2A C1A C6A C5A 0.2(6)
S1A C1A C6A C5A -176.4(3)
C4A C5A C6A C1A 0.6(7)
C14A C9A C10A C11A 0.4(6)
N8A C9A C10A C11A -179.1(4)
C9A C10A C11A C12A 1.4(6)
C10A C11A C12A O15C -178.5(17)
C10A C11A C12A C13A -1.2(7)
C10A C11A C12A O15A 177.8(11)
O15C C12A O15A C16A 4(5)
C11A C12A O15A C16A 176.4(14)
C13A C12A O15A C16A -5(3)
C11A C12A O15C C16C 2(3)
C13A C12A O15C C16C -175.4(18)
O15A C12A O15C C16C 12(4)
O15C C12A C13A C14A 177.0(14)
C11A C12A C13A C14A -0.8(6)
O15A C12A C13A C14A -179.6(13)
C12A C13A C14A C9A 2.6(5)
C12A C13A C14A S2A -177.8(3)
C10A C9A C14A C13A -2.4(5)
N8A C9A C14A C13A 177.1(3)
C10A C9A C14A S2A 178.0(3)
N8A C9A C14A S2A -2.5(5)
N20A C21A C22A C17A -2.7(5)
N20A C21A C22A Br2 179.0(3)
N18A C17A C22A C21A 3.0(5)
S2A C17A C22A C21A -177.3(2)
N18A C17A C22A Br2 -178.7(2)
S2A C17A C22A Br2 1.0(4)
N23A C24A C25A C26A 51.0(6)
C24A C25A C26A C27A -53.1(7)
C25A C26A C27A C28A 55.4(7)
C26A C27A C28A N23A -55.0(6)
C14A C9A N8A S1A -98.8(4)
C10A C9A N8A S1A 80.7(4)
C22A C17A N18A C19A -0.2(5)
S2A C17A N18A C19A -179.9(3)
N23A C19A N18A C17A 176.7(3)
N20A C19A N18A C17A -3.2(5)
C22A C21A N20A C19A -0.3(5)
N23A C19A N20A C21A -176.4(3)
N18A C19A N20A C21A 3.5(5)
N18A C19A N23A C24A 176.7(4)
N20A C19A N23A C24A -3.3(6)
N18A C19A N23A C28A -3.6(6)
N20A C19A N23A C28A 176.3(4)
C25A C24A N23A C19A 127.6(5)
C25A C24A N23A C28A -52.1(6)
C27A C28A N23A C19A -126.0(4)
C27A C28A N23A C24A 53.7(6)
C9A N8A S1A O1A -53.6(3)
C9A N8A S1A O2A 176.0(3)
C9A N8A S1A C1A 60.5(3)
C6A C1A S1A O1A -151.9(3)
C2A C1A S1A O1A 31.5(4)
C6A C1A S1A O2A -20.3(4)
C2A C1A S1A O2A 163.2(3)
C6A C1A S1A N8A 93.2(3)
C2A C1A S1A N8A -83.3(3)
N18A C17A S2A C14A -11.8(3)
C22A C17A S2A C14A 168.4(3)
C13A C14A S2A C17A 72.9(3)
C9A C14A S2A C17A -107.4(3)
C6B C1B C2B C3B 2.0(7)
S1B C1B C2B C3B -178.3(4)
C1B C2B C3B C4B -1.0(9)
C2B C3B C4B C5B -0.3(11)
C3B C4B C5B C6B 0.5(11)
C2B C1B C6B C5B -1.8(9)
S1B C1B C6B C5B 178.4(5)
C4B C5B C6B C1B 0.6(11)
C14B C9B C10B C11B -1.3(5)
N8B C9B C10B C11B 178.3(3)
C9B C10B C11B C12B -0.8(6)
C10B C11B C12B C13B 2.5(6)
C10B C11B C12B O15B -177.5(4)
C11B C12B C13B C14B -2.0(6)
O15B C12B C13B C14B 178.0(3)
C10B C9B C14B C13B 1.8(5)
N8B C9B C14B C13B -177.8(3)
C10B C9B C14B S2B -178.7(3)
N8B C9B C14B S2B 1.7(5)
C12B C13B C14B C9B -0.1(5)
C12B C13B C14B S2B -179.6(3)
N20B C21B C22B C17B -1.8(5)
N20B C21B C22B Br1B 176.9(3)
N18B C17B C22B C21B 1.3(5)
S2B C17B C22B C21B -179.4(3)
N18B C17B C22B Br1B -177.4(3)
S2B C17B C22B Br1B 1.9(4)
N23B C24B C25B C26B -56.1(6)
C24B C25B C26B C27B 54.2(7)
C25B C26B C27B C28B -53.4(7)
C26B C27B C28B N23B 54.0(6)
C14B C9B N8B S1B -107.0(4)
C10B C9B N8B S1B 73.5(4)
C22B C17B N18B C19B 1.9(5)
S2B C17B N18B C19B -177.5(2)
N20B C19B N18B C17B -5.0(5)
N23B C19B N18B C17B 177.5(3)
C22B C21B N20B C19B -0.9(5)
N18B C19B N20B C21B 4.5(5)
N23B C19B N20B C21B -178.0(3)
N20B C19B N23B C28B 12.8(6)
N18B C19B N23B C28B -169.5(3)
N20B C19B N23B C24B 175.6(3)
N18B C19B N23B C24B -6.7(6)
C27B C28B N23B C19B 106.9(5)
C27B C28B N23B C24B -57.1(5)
C25B C24B N23B C19B -105.7(5)
C25B C24B N23B C28B 58.5(5)
C11B C12B O15B C16B 14.2(7)
C13B C12B O15B C16B -165.9(5)
C9B N8B S1B O2B -55.9(4)
C9B N8B S1B O1B 173.8(3)
C9B N8B S1B C1B 58.9(4)
C6B C1B S1B O2B -160.6(4)
C2B C1B S1B O2B 19.7(4)
C6B C1B S1B O1B -29.7(5)
C2B C1B S1B O1B 150.5(3)
C6B C1B S1B N8B 83.9(4)
C2B C1B S1B N8B -95.9(4)
N18B C17B S2B C14B 4.3(3)
C22B C17B S2B C14B -175.1(3)
C9B C14B S2B C17B -109.7(3)
C13B C14B S2B C17B 69.8(3)
